data_7033173
loop_
_publ_author_name
'Santoro, Amedeo'
'Sambiagio, Carlo'
'McGowan, Patrick C.'
'Halcrow, Malcolm A.'

_publ_section_title
;
 Synthesis and coordination chemistry of 1,1,1-tris-(pyrid-2-yl)ethane.
;
_journal_issue 3
_journal_name_full 'Dalton transactions (Cambridge, England : 2003)'
_journal_page_first 1060
_journal_page_last 1069
_journal_paper_doi 10.1039/c4dt02824d
_journal_volume 44
_journal_year 2015
_chemical_formula_moiety 'C17 H15 N3'
_chemical_formula_sum 'C17 H15 N3'
_chemical_formula_weight 261.32
_chemical_name_systematic
; 
1,1,1-Tris(pyrid-2-yl)ethane 
;
_space_group_IT_number 14
_symmetry_cell_setting monoclinic
_symmetry_space_group_name_Hall '-P 2ybc'
_symmetry_space_group_name_H-M 'P 1 21/c 1'
_atom_sites_solution_hydrogens geom
_atom_sites_solution_primary direct
_atom_sites_solution_secondary difmap
_audit_creation_method SHELXL-97
_cell_angle_alpha 90.00
_cell_angle_beta 95.397(2)
_cell_angle_gamma 90.00
_cell_formula_units_Z 4
_cell_length_a 9.2431(2)
_cell_length_b 9.0085(2)
_cell_length_c 15.7722(3)
_cell_measurement_reflns_used 3128
_cell_measurement_temperature 100(2)
_cell_measurement_theta_max 73.58
_cell_measurement_theta_min 4.80
_cell_volume 1307.47(5)
_computing_cell_refinement 'CrysAlisPro, Agilent Technologies'
_computing_data_collection 'CrysAlisPro, Agilent Technologies'
_computing_data_reduction 'CrysAlisPro, Agilent Technologies'
_computing_molecular_graphics 'XSEED (Barbour, 2001)'
_computing_publication_material 'local program'
_computing_structure_refinement 'SHELXL-97 (Sheldrick, 1997)'
_computing_structure_solution 'SHELXS-97 (Sheldrick, 1990)'
_diffrn_ambient_temperature 100(2)
_diffrn_detector_area_resol_mean 5.3095
_diffrn_measured_fraction_theta_full 0.965
_diffrn_measured_fraction_theta_max 0.965
_diffrn_measurement_device_type 'SuperNova, Dual, Cu at zero, Atlas'
_diffrn_measurement_method '\w scans'
_diffrn_radiation_monochromator mirror
_diffrn_radiation_source 'SuperNova (Cu) X-ray Source'
_diffrn_radiation_type CuK\a
_diffrn_radiation_wavelength 1.54184
_diffrn_reflns_av_R_equivalents 0.0234
_diffrn_reflns_av_sigmaI/netI 0.0300
_diffrn_reflns_limit_h_max 11
_diffrn_reflns_limit_h_min -11
_diffrn_reflns_limit_k_max 11
_diffrn_reflns_limit_k_min -7
_diffrn_reflns_limit_l_max 18
_diffrn_reflns_limit_l_min -19
_diffrn_reflns_number 5146
_diffrn_reflns_theta_full 73.87
_diffrn_reflns_theta_max 73.87
_diffrn_reflns_theta_min 4.81
_diffrn_standards_decay_% 0
_diffrn_standards_interval_count 0
_diffrn_standards_interval_time 0
_diffrn_standards_number 0
_exptl_absorpt_coefficient_mu 0.629
_exptl_absorpt_correction_T_max 1.000
_exptl_absorpt_correction_T_min 0.912
_exptl_absorpt_correction_type multi-scan
_exptl_absorpt_process_details
; 
CrysAlisPro, Agilent Technologies,
Version 1.171.36.24 (release 03-12-2012 CrysAlis171 .NET)
Empirical absorption correction using spherical harmonics,
 implemented in SCALE3 ABSPACK scaling algorithm.
;
_exptl_crystal_colour colourless
_exptl_crystal_density_diffrn 1.328
_exptl_crystal_density_method 'not measured'
_exptl_crystal_description block
_exptl_crystal_F_000 552
_exptl_crystal_size_max 0.18
_exptl_crystal_size_mid 0.16
_exptl_crystal_size_min 0.07
_refine_diff_density_max 0.319
_refine_diff_density_min -0.194
_refine_diff_density_rms 0.040
_refine_ls_extinction_method none
_refine_ls_goodness_of_fit_ref 1.045
_refine_ls_hydrogen_treatment refxyz
_refine_ls_matrix_type full
_refine_ls_number_parameters 226
_refine_ls_number_reflns 2555
_refine_ls_number_restraints 0
_refine_ls_restrained_S_all 1.045
_refine_ls_R_factor_all 0.0405
_refine_ls_R_factor_gt 0.0360
_refine_ls_shift/su_max 0.000
_refine_ls_shift/su_mean 0.000
_refine_ls_structure_factor_coef Fsqd
_refine_ls_weighting_details 'calc w=1/[\s^2^(Fo^2^)+(0.0399P)^2^+0.4310P] where P=(Fo^2^+2Fc^2^)/3'
_refine_ls_weighting_scheme calc
_refine_ls_wR_factor_gt 0.0864
_refine_ls_wR_factor_ref 0.0899
_reflns_number_gt 2281
_reflns_number_total 2555
_reflns_threshold_expression >2sigma(I)
_cod_data_source_file c4dt02824d3.cif
_cod_data_source_block as136210
_cod_depositor_comments 'Adding full bibliography for 7033173--7033183.cif.'
_cod_original_sg_symbol_H-M 'P 21/c'
_cod_database_code 7033173

loop_
_symmetry_equiv_pos_as_xyz
'x, y, z'
'-x, y+1/2, -z+1/2'
'-x, -y, -z'
'x, -y-1/2, z-1/2'

loop_
_atom_site_label
_atom_site_type_symbol
_atom_site_fract_x
_atom_site_fract_y
_atom_site_fract_z
_atom_site_U_iso_or_equiv
_atom_site_adp_type
_atom_site_occupancy
_atom_site_symmetry_multiplicity
_atom_site_calc_flag
C1 C 0.99277(13) 0.28420(15) 0.62734(8) 0.0183(3) Uani 1 1 d
H1A H 1.0110(17) 0.3264(18) 0.6862(10) 0.028 Uiso 1 1 d
H1B H 1.0471(17) 0.3454(19) 0.5890(10) 0.028 Uiso 1 1 d
H1C H 1.0328(17) 0.1832(19) 0.6266(10) 0.028 Uiso 1 1 d
C2 C 0.82810(12) 0.28696(13) 0.59874(7) 0.0144(2) Uani 1 1 d
N1 N 0.60771(10) 0.27009(11) 0.67257(6) 0.0156(2) Uani 1 1 d
C3 C 0.74146(12) 0.21573(13) 0.66671(7) 0.0138(2) Uani 1 1 d
C4 C 0.79842(13) 0.10019(14) 0.71821(8) 0.0174(3) Uani 1 1 d
H4 H 0.8970(17) 0.0650(17) 0.7157(9) 0.021 Uiso 1 1 d
C5 C 0.71347(13) 0.03828(14) 0.77718(8) 0.0189(3) Uani 1 1 d
H5 H 0.7550(16) -0.0416(18) 0.8138(10) 0.023 Uiso 1 1 d
C6 C 0.57504(13) 0.09254(14) 0.78342(8) 0.0176(3) Uani 1 1 d
H6 H 0.5126(16) 0.0510(17) 0.8245(9) 0.021 Uiso 1 1 d
C7 C 0.52829(13) 0.20858(14) 0.73021(8) 0.0170(3) Uani 1 1 d
H7 H 0.4330(16) 0.2520(18) 0.7343(9) 0.020 Uiso 1 1 d
N2 N 0.67687(11) 0.11958(12) 0.50432(6) 0.0175(2) Uani 1 1 d
C8 C 0.79814(12) 0.20172(13) 0.51455(7) 0.0147(2) Uani 1 1 d
C9 C 0.89302(13) 0.21257(15) 0.45107(8) 0.0197(3) Uani 1 1 d
H9 H 0.9773(17) 0.2751(18) 0.4609(9) 0.024 Uiso 1 1 d
C10 C 0.86152(14) 0.13608(15) 0.37557(8) 0.0208(3) Uani 1 1 d
H10 H 0.9276(17) 0.1419(18) 0.3307(10) 0.025 Uiso 1 1 d
C11 C 0.73653(13) 0.05115(14) 0.36435(8) 0.0185(3) Uani 1 1 d
H11 H 0.7108(16) -0.0031(18) 0.3111(10) 0.022 Uiso 1 1 d
C12 C 0.64774(13) 0.04638(14) 0.43038(8) 0.0195(3) Uani 1 1 d
H12 H 0.5564(17) -0.0130(18) 0.4249(9) 0.023 Uiso 1 1 d
N3 N 0.82701(11) 0.53827(12) 0.65439(6) 0.0164(2) Uani 1 1 d
C13 C 0.78128(12) 0.45038(13) 0.58844(7) 0.0144(2) Uani 1 1 d
C14 C 0.69641(13) 0.50350(14) 0.51725(7) 0.0173(3) Uani 1 1 d
H14 H 0.6646(16) 0.4339(17) 0.4714(10) 0.021 Uiso 1 1 d
C15 C 0.65686(13) 0.65251(15) 0.51357(8) 0.0202(3) Uani 1 1 d
H15 H 0.5938(17) 0.6892(18) 0.4644(10) 0.024 Uiso 1 1 d
C16 C 0.70449(13) 0.74442(14) 0.58106(8) 0.0199(3) Uani 1 1 d
H16 H 0.6806(16) 0.8499(19) 0.5816(10) 0.024 Uiso 1 1 d
C17 C 0.78812(13) 0.68184(14) 0.64946(8) 0.0179(3) Uani 1 1 d
H17 H 0.8223(16) 0.7447(18) 0.6978(10) 0.021 Uiso 1 1 d

loop_
_atom_site_aniso_label
_atom_site_aniso_U_11
_atom_site_aniso_U_22
_atom_site_aniso_U_33
_atom_site_aniso_U_23
_atom_site_aniso_U_13
_atom_site_aniso_U_12
C1 0.0130(5) 0.0231(7) 0.0188(6) 0.0002(5) 0.0010(4) 0.0000(5)
C2 0.0127(5) 0.0163(6) 0.0143(5) 0.0002(4) 0.0015(4) -0.0003(4)
N1 0.0155(5) 0.0162(5) 0.0152(5) -0.0002(4) 0.0014(4) 0.0000(4)
C3 0.0144(5) 0.0146(6) 0.0125(5) -0.0021(4) 0.0010(4) -0.0016(4)
C4 0.0155(6) 0.0176(6) 0.0190(6) 0.0006(5) 0.0014(4) 0.0021(5)
C5 0.0221(6) 0.0168(6) 0.0174(6) 0.0038(5) -0.0001(5) 0.0005(5)
C6 0.0199(6) 0.0178(6) 0.0153(6) -0.0006(5) 0.0034(4) -0.0032(5)
C7 0.0156(6) 0.0178(6) 0.0179(6) -0.0015(5) 0.0034(4) -0.0003(5)
N2 0.0169(5) 0.0192(5) 0.0166(5) -0.0015(4) 0.0018(4) -0.0012(4)
C8 0.0148(5) 0.0137(6) 0.0154(6) 0.0011(4) 0.0006(4) 0.0023(4)
C9 0.0187(6) 0.0215(6) 0.0198(6) -0.0017(5) 0.0056(5) -0.0022(5)
C10 0.0229(6) 0.0226(6) 0.0181(6) 0.0008(5) 0.0074(5) 0.0036(5)
C11 0.0233(6) 0.0176(6) 0.0144(6) -0.0017(5) 0.0001(5) 0.0045(5)
C12 0.0195(6) 0.0197(6) 0.0189(6) -0.0019(5) 0.0006(5) -0.0011(5)
N3 0.0158(5) 0.0181(5) 0.0157(5) -0.0003(4) 0.0030(4) -0.0021(4)
C13 0.0121(5) 0.0168(6) 0.0149(5) 0.0009(4) 0.0047(4) -0.0019(4)
C14 0.0173(6) 0.0192(6) 0.0155(6) -0.0008(5) 0.0022(4) -0.0002(5)
C15 0.0201(6) 0.0210(6) 0.0197(6) 0.0043(5) 0.0024(5) 0.0017(5)
C16 0.0199(6) 0.0160(6) 0.0249(6) 0.0015(5) 0.0074(5) 0.0010(5)
C17 0.0169(6) 0.0175(6) 0.0201(6) -0.0032(5) 0.0054(5) -0.0037(5)

loop_
_atom_type_symbol
_atom_type_description
_atom_type_scat_dispersion_real
_atom_type_scat_dispersion_imag
_atom_type_scat_source
C C 0.0181 0.0091 'International Tables Vol C Tables 4.2.6.8 and 6.1.1.4'
H H 0.0000 0.0000 'International Tables Vol C Tables 4.2.6.8 and 6.1.1.4'
N N 0.0311 0.0180 'International Tables Vol C Tables 4.2.6.8 and 6.1.1.4'

loop_
_geom_angle_atom_site_label_1
_geom_angle_atom_site_label_2
_geom_angle_atom_site_label_3
_geom_angle
C2 C1 H1A 109.8(9)
C2 C1 H1B 110.8(9)
H1A C1 H1B 107.7(13)
C2 C1 H1C 111.9(9)
H1A C1 H1C 109.4(13)
H1B C1 H1C 107.2(13)
C8 C2 C3 109.31(9)
C8 C2 C13 111.15(9)
C3 C2 C13 108.25(9)
C8 C2 C1 109.66(9)
C3 C2 C1 110.66(9)
C13 C2 C1 107.78(10)
C7 N1 C3 117.57(10)
N1 C3 C4 122.21(11)
N1 C3 C2 116.09(10)
C4 C3 C2 121.70(10)
C5 C4 C3 118.95(11)
C5 C4 H4 119.3(9)
C3 C4 H4 121.7(9)
C6 C5 C4 119.42(11)
C6 C5 H5 122.2(9)
C4 C5 H5 118.4(9)
C5 C6 C7 117.54(11)
C5 C6 H6 121.2(9)
C7 C6 H6 121.3(9)
N1 C7 C6 124.31(11)
N1 C7 H7 115.9(9)
C6 C7 H7 119.8(9)
C8 N2 C12 118.17(10)
N2 C8 C9 121.83(11)
N2 C8 C2 117.43(10)
C9 C8 C2 120.72(10)
C10 C9 C8 119.17(12)
C10 C9 H9 122.1(9)
C8 C9 H9 118.7(9)
C9 C10 C11 119.44(11)
C9 C10 H10 120.1(9)
C11 C10 H10 120.5(9)
C10 C11 C12 117.88(11)
C10 C11 H11 121.1(9)
C12 C11 H11 121.0(9)
N2 C12 C11 123.51(11)
N2 C12 H12 116.0(9)
C11 C12 H12 120.5(9)
C17 N3 C13 117.37(10)
N3 C13 C14 122.28(11)
N3 C13 C2 114.66(10)
C14 C13 C2 123.05(11)
C15 C14 C13 119.42(12)
C15 C14 H14 121.7(9)
C13 C14 H14 118.8(9)
C16 C15 C14 118.73(12)
C16 C15 H15 121.8(9)
C14 C15 H15 119.5(9)
C17 C16 C15 117.90(12)
C17 C16 H16 120.0(9)
C15 C16 H16 122.1(9)
N3 C17 C16 124.29(12)
N3 C17 H17 116.6(9)
C16 C17 H17 119.2(9)

loop_
_geom_bond_atom_site_label_1
_geom_bond_atom_site_label_2
_geom_bond_distance
C1 C2 1.5464(15)
C1 H1A 1.003(16)
C1 H1B 0.989(17)
C1 H1C 0.983(17)
C2 C8 1.5364(16)
C2 C3 1.5374(15)
C2 C13 1.5388(16)
N1 C7 1.3409(15)
N1 C3 1.3410(15)
C3 C4 1.3928(17)
C4 C5 1.3893(17)
C4 H4 0.969(15)
C5 C6 1.3818(17)
C5 H5 0.979(16)
C6 C7 1.3840(18)
C6 H6 0.982(15)
C7 H7 0.972(15)
N2 C8 1.3401(15)
N2 C12 1.3447(16)
C8 C9 1.3951(17)
C9 C10 1.3829(18)
C9 H9 0.962(16)
C10 C11 1.3831(18)
C10 H10 0.978(16)
C11 C12 1.3860(17)
C11 H11 0.981(16)
C12 H12 0.996(16)
N3 C17 1.3427(17)
N3 C13 1.3434(15)
C13 C14 1.3926(17)
C14 C15 1.3911(18)
C14 H14 0.982(16)
C15 C16 1.3872(19)
C15 H15 0.982(16)
C16 C17 1.3863(18)
C16 H16 0.976(17)
C17 H17 0.978(16)
